data_7704738
loop_
_publ_author_name
'Chrysouli, M. P.'
'Banti, C. N.'
'Kourkoumelis, N.'
'Moushi, E. E.'
'Tasiopoulos, A. J.'
'Douvalis, A.'
'Papachristodoulou, C.'
'Hatzidimitriou, A. G.'
'Bakas, T.'
'Hadjikakou, S. K.'

_publ_section_title
;
 Ciprofloxacin conjugated to diphenyltin(IV): a novel formulation with
 enhanced antimicrobial activity.
;
_journal_issue 33
_journal_name_full 'Dalton transactions (Cambridge, England : 2003)'
_journal_page_first 11522
_journal_page_last 11535
_journal_paper_doi 10.1039/d0dt01665a
_journal_volume 49
_journal_year 2020
_chemical_formula_moiety 'C17 H18 F N3 O3'
_chemical_formula_sum 'C17 H18 F N3 O3'
_chemical_formula_weight 331.34
_space_group_crystal_system triclinic
_space_group_IT_number 2
_space_group_name_Hall '-P 1'
_space_group_name_H-M_alt 'P -1'
_atom_sites_solution_hydrogens mixed
_audit_creation_method SHELXL-2014/7
_audit_update_record
;
2020-05-07 deposited with the CCDC.	2020-06-30 downloaded from the CCDC.
;
_cell_angle_alpha 87.440(7)
_cell_angle_beta 84.496(7)
_cell_angle_gamma 88.912(7)
_cell_formula_units_Z 2
_cell_length_a 7.8945(7)
_cell_length_b 8.5010(7)
_cell_length_c 10.7522(9)
_cell_measurement_reflns_used 1599
_cell_measurement_temperature 100(2)
_cell_measurement_theta_max 72.8520
_cell_measurement_theta_min 4.0850
_cell_volume 717.47(11)
_computing_structure_refinement 'SHELXL-2014/7 (Sheldrick, 2014)'
_diffrn_ambient_temperature 100(2)
_diffrn_detector_area_resol_mean 10.4223
_diffrn_measured_fraction_theta_full 0.991
_diffrn_measured_fraction_theta_max 0.991
_diffrn_measurement_device_type 'SuperNova, Dual, Cu at home/near, Atlas'
_diffrn_measurement_method '\w scans'
_diffrn_radiation_type CuK\a
_diffrn_radiation_wavelength 1.54184
_diffrn_reflns_av_R_equivalents 0.0408
_diffrn_reflns_av_unetI/netI 0.0582
_diffrn_reflns_Laue_measured_fraction_full 0.991
_diffrn_reflns_Laue_measured_fraction_max 0.991
_diffrn_reflns_limit_h_max 9
_diffrn_reflns_limit_h_min -8
_diffrn_reflns_limit_k_max 7
_diffrn_reflns_limit_k_min -10
_diffrn_reflns_limit_l_max 12
_diffrn_reflns_limit_l_min -12
_diffrn_reflns_number 4189
_diffrn_reflns_point_group_measured_fraction_full 0.991
_diffrn_reflns_point_group_measured_fraction_max 0.991
_diffrn_reflns_theta_full 66.993
_diffrn_reflns_theta_max 66.993
_diffrn_reflns_theta_min 4.134
_diffrn_source 'micro-focus sealed X-ray tube'
_exptl_absorpt_coefficient_mu 0.967
_exptl_absorpt_correction_T_max 1.00000
_exptl_absorpt_correction_T_min 0.78861
_exptl_absorpt_correction_type multi-scan
_exptl_absorpt_process_details
;
CrysAlisPro 1.171.39.46 (Rigaku Oxford Diffraction, 2018)
Empirical absorption correction using spherical harmonics,
 implemented in SCALE3 ABSPACK scaling algorithm.
;
_exptl_crystal_colour Colorless
_exptl_crystal_density_diffrn 1.534
_exptl_crystal_description Polyhedral
_exptl_crystal_F_000 348
_exptl_crystal_size_max 0.07
_exptl_crystal_size_mid 0.06
_exptl_crystal_size_min 0.02
_refine_diff_density_max 0.272
_refine_diff_density_min -0.351
_refine_diff_density_rms 0.081
_refine_ls_extinction_method none
_refine_ls_goodness_of_fit_ref 1.074
_refine_ls_hydrogen_treatment mixed
_refine_ls_matrix_type full
_refine_ls_number_parameters 225
_refine_ls_number_reflns 2531
_refine_ls_number_restraints 1
_refine_ls_restrained_S_all 1.074
_refine_ls_R_factor_all 0.0683
_refine_ls_R_factor_gt 0.0511
_refine_ls_shift/su_max 0.000
_refine_ls_shift/su_mean 0.000
_refine_ls_structure_factor_coef Fsqd
_refine_ls_weighting_details 'w=1/[\s^2^(Fo^2^)+(0.0632P)^2^+0.4091P] where P=(Fo^2^+2Fc^2^)/3'
_refine_ls_weighting_scheme calc
_refine_ls_wR_factor_gt 0.1345
_refine_ls_wR_factor_ref 0.1440
_reflns_Friedel_coverage 0.000
_reflns_number_gt 1996
_reflns_number_total 2531
_reflns_threshold_expression 'I > 2\s(I)'
_cod_data_source_file d0dt01665a2.cif
_cod_data_source_block shelx_CCDC1
_cod_depositor_comments 'Adding full bibliography for 7704737--7704738.cif.'
_cod_database_code 7704738
_shelx_shelxl_version_number 2014/7
_shelx_space_group_comment
;
The symmetry employed for this shelxl refinement is uniquely defined
by the following loop, which should always be used as a source of
symmetry information in preference to the above space-group names.
They are only intended as comments.
;
_oxdiff_exptl_absorpt_empirical_full_min 0.691
_oxdiff_exptl_absorpt_empirical_full_max 1.909
_oxdiff_exptl_absorpt_empirical_details
;
Empirical correction (ABSPACK) includes:
- Absorption correction using spherical harmonics
- Frame scaling
;

loop_
_space_group_symop_operation_xyz
'x, y, z'
'-x, -y, -z'

loop_
_atom_site_label
_atom_site_type_symbol
_atom_site_fract_x
_atom_site_fract_y
_atom_site_fract_z
_atom_site_U_iso_or_equiv
_atom_site_adp_type
_atom_site_occupancy
_atom_site_site_symmetry_order
_atom_site_calc_flag
_atom_site_refinement_flags_posn
_atom_site_refinement_flags_adp
_atom_site_refinement_flags_occupancy
_atom_site_disorder_assembly
_atom_site_disorder_group
C1 C 0.7362(3) 0.2773(3) 0.7555(2) 0.0171(5) Uani 1 1 d . . . . .
C2 C 0.8040(3) 0.1989(3) 0.6437(2) 0.0166(5) Uani 1 1 d . . . . .
C3 C 0.6820(3) 0.1883(3) 0.5492(2) 0.0162(5) Uani 1 1 d . . . . .
C4 C 0.5164(3) 0.2518(3) 0.5658(2) 0.0159(5) Uani 1 1 d . . . . .
C5 C 0.5721(3) 0.3321(3) 0.7656(2) 0.0163(5) Uani 1 1 d . . . . .
H5 H 0.5330 0.3808 0.8388 0.020 Uiso 1 1 calc R U . . .
C6 C 0.7290(3) 0.1115(3) 0.4377(2) 0.0166(5) Uani 1 1 d . . . . .
H6 H 0.8363 0.0645 0.4250 0.020 Uiso 1 1 calc R U . . .
C7 C 0.6191(3) 0.1054(3) 0.3484(2) 0.0164(5) Uani 1 1 d . . . . .
C8 C 0.4546(3) 0.1762(3) 0.3591(2) 0.0166(5) Uani 1 1 d . . . . .
C9 C 0.4065(3) 0.2473(3) 0.4714(2) 0.0167(5) Uani 1 1 d . . . . .
H9 H 0.2985 0.2930 0.4840 0.020 Uiso 1 1 calc R U . . .
C10 C 0.4125(3) 0.2162(3) 0.1381(2) 0.0180(5) Uani 1 1 d . . . . .
H10A H 0.5235 0.1676 0.1185 0.022 Uiso 1 1 calc R U . . .
H10B H 0.4263 0.3295 0.1339 0.022 Uiso 1 1 calc R U . . .
C11 C 0.2938(3) 0.1713(3) 0.0433(2) 0.0196(5) Uani 1 1 d . . . . .
H11A H 0.3397 0.2066 -0.0400 0.023 Uiso 1 1 calc R U . . .
H11B H 0.2834 0.0577 0.0448 0.023 Uiso 1 1 calc R U . . .
C12 C 0.0534(3) 0.1854(3) 0.1994(2) 0.0172(5) Uani 1 1 d . . . . .
H12A H 0.0411 0.0720 0.1995 0.021 Uiso 1 1 calc R U . . .
H12B H -0.0583 0.2322 0.2199 0.021 Uiso 1 1 calc R U . . .
C13 C 0.1714(3) 0.2263(3) 0.2966(2) 0.0174(5) Uani 1 1 d . . . . .
H13A H 0.1753 0.3399 0.3014 0.021 Uiso 1 1 calc R U . . .
H13B H 0.1268 0.1830 0.3779 0.021 Uiso 1 1 calc R U . . .
C14 C 0.8359(3) 0.2985(3) 0.8664(2) 0.0175(5) Uani 1 1 d . . . . .
C15 C 0.2808(3) 0.3495(3) 0.7100(2) 0.0169(5) Uani 1 1 d . . . . .
H15 H 0.2118 0.2549 0.7265 0.020 Uiso 1 1 calc R U . . .
C16 C 0.1941(3) 0.4874(3) 0.6508(2) 0.0210(5) Uani 1 1 d . . . . .
H16A H 0.0781 0.4743 0.6310 0.025 Uiso 1 1 calc R U . . .
H16B H 0.2627 0.5562 0.5926 0.025 Uiso 1 1 calc R U . . .
C17 C 0.2257(3) 0.4869(3) 0.7870(2) 0.0204(5) Uani 1 1 d . . . . .
H17A H 0.3132 0.5553 0.8105 0.024 Uiso 1 1 calc R U . . .
H17B H 0.1286 0.4735 0.8488 0.024 Uiso 1 1 calc R U . . .
N1 N 0.4618(3) 0.3212(2) 0.67766(19) 0.0163(4) Uani 1 1 d . . . . .
N2 N 0.3438(3) 0.1642(2) 0.26578(19) 0.0171(4) Uani 1 1 d . . . . .
N3 N 0.1243(3) 0.2452(3) 0.0736(2) 0.0184(5) Uani 1 1 d D . . . .
O1 O 0.8127(2) 0.4222(2) 0.92428(17) 0.0227(4) Uani 1 1 d . . . . .
O2 O 0.9335(2) 0.1855(2) 0.89512(17) 0.0230(4) Uani 1 1 d . . . . .
O3 O 0.9525(2) 0.1495(2) 0.62332(17) 0.0206(4) Uani 1 1 d . . . . .
F1 F 0.66601(18) 0.02157(16) 0.24552(13) 0.0197(3) Uani 1 1 d . . . . .
H3A H 0.135(5) 0.353(4) 0.076(3) 0.039(10) Uiso 1 1 d . . . . .
H3B H 0.055(3) 0.225(4) 0.019(2) 0.029(8) Uiso 1 1 d D . . . .

loop_
_atom_site_aniso_label
_atom_site_aniso_U_11
_atom_site_aniso_U_22
_atom_site_aniso_U_33
_atom_site_aniso_U_23
_atom_site_aniso_U_13
_atom_site_aniso_U_12
C1 0.0170(11) 0.0143(11) 0.0199(12) 0.0012(9) -0.0029(10) -0.0006(9)
C2 0.0144(11) 0.0144(11) 0.0210(12) 0.0023(9) -0.0031(9) 0.0000(9)
C3 0.0154(11) 0.0118(11) 0.0216(12) 0.0023(9) -0.0035(9) -0.0017(9)
C4 0.0160(11) 0.0113(11) 0.0198(12) 0.0021(9) -0.0009(9) -0.0005(9)
C5 0.0189(12) 0.0141(11) 0.0161(11) -0.0003(9) -0.0030(9) -0.0015(9)
C6 0.0150(11) 0.0133(11) 0.0211(12) 0.0023(9) -0.0006(9) 0.0005(9)
C7 0.0180(12) 0.0133(11) 0.0175(11) -0.0005(9) 0.0006(9) -0.0004(9)
C8 0.0156(11) 0.0150(11) 0.0191(12) 0.0029(9) -0.0023(9) -0.0022(9)
C9 0.0147(11) 0.0160(11) 0.0197(12) 0.0002(9) -0.0030(9) 0.0004(9)
C10 0.0160(11) 0.0201(12) 0.0179(12) 0.0013(9) -0.0018(9) -0.0002(9)
C11 0.0184(12) 0.0229(12) 0.0175(12) 0.0005(10) -0.0032(9) 0.0006(10)
C12 0.0158(11) 0.0176(11) 0.0186(12) -0.0011(9) -0.0046(9) -0.0001(9)
C13 0.0165(11) 0.0171(11) 0.0190(12) -0.0021(9) -0.0031(9) 0.0015(9)
C14 0.0159(11) 0.0174(12) 0.0189(12) 0.0010(9) -0.0006(9) -0.0030(9)
C15 0.0141(11) 0.0180(12) 0.0186(12) -0.0017(9) -0.0018(9) -0.0005(9)
C16 0.0196(12) 0.0199(12) 0.0233(13) -0.0014(10) -0.0015(10) 0.0029(10)
C17 0.0184(12) 0.0200(12) 0.0228(13) -0.0025(10) -0.0015(10) 0.0007(9)
N1 0.0139(10) 0.0168(10) 0.0184(10) -0.0012(8) -0.0026(8) 0.0001(7)
N2 0.0156(10) 0.0188(10) 0.0172(10) 0.0000(8) -0.0036(8) 0.0006(8)
N3 0.0186(10) 0.0169(10) 0.0208(11) -0.0009(8) -0.0069(8) -0.0001(8)
O1 0.0241(9) 0.0211(9) 0.0241(9) -0.0055(7) -0.0063(7) 0.0017(7)
O2 0.0256(9) 0.0211(9) 0.0240(9) -0.0028(7) -0.0116(7) 0.0048(7)
O3 0.0155(8) 0.0246(9) 0.0225(9) -0.0042(7) -0.0050(7) 0.0036(7)
F1 0.0204(7) 0.0207(7) 0.0188(7) -0.0066(5) -0.0045(5) 0.0051(5)

loop_
_atom_type_symbol
_atom_type_description
_atom_type_scat_dispersion_real
_atom_type_scat_dispersion_imag
_atom_type_scat_source
C C 0.0181 0.0091 'International Tables Vol C Tables 4.2.6.8 and 6.1.1.4'
H H 0.0000 0.0000 'International Tables Vol C Tables 4.2.6.8 and 6.1.1.4'
N N 0.0311 0.0180 'International Tables Vol C Tables 4.2.6.8 and 6.1.1.4'
O O 0.0492 0.0322 'International Tables Vol C Tables 4.2.6.8 and 6.1.1.4'
F F 0.0727 0.0534 'International Tables Vol C Tables 4.2.6.8 and 6.1.1.4'

loop_
_geom_angle_atom_site_label_1
_geom_angle_atom_site_label_2
_geom_angle_atom_site_label_3
_geom_angle
_geom_angle_site_symmetry_1
_geom_angle_site_symmetry_3
_geom_angle_publ_flag
C5 C1 C2 119.8(2) . . ?
C5 C1 C14 116.5(2) . . ?
C2 C1 C14 123.7(2) . . ?
O3 C2 C1 125.0(2) . . ?
O3 C2 C3 120.9(2) . . ?
C1 C2 C3 114.0(2) . . ?
C4 C3 C6 117.5(2) . . ?
C4 C3 C2 122.4(2) . . ?
C6 C3 C2 120.1(2) . . ?
N1 C4 C9 119.7(2) . . ?
N1 C4 C3 119.3(2) . . ?
C9 C4 C3 121.0(2) . . ?
N1 C5 C1 125.3(2) . . ?
N1 C5 H5 117.4 . . ?
C1 C5 H5 117.4 . . ?
C7 C6 C3 120.5(2) . . ?
C7 C6 H6 119.8 . . ?
C3 C6 H6 119.8 . . ?
C6 C7 F1 118.4(2) . . ?
C6 C7 C8 123.4(2) . . ?
F1 C7 C8 118.1(2) . . ?
C9 C8 N2 122.5(2) . . ?
C9 C8 C7 115.8(2) . . ?
N2 C8 C7 121.5(2) . . ?
C8 C9 C4 121.6(2) . . ?
C8 C9 H9 119.2 . . ?
C4 C9 H9 119.2 . . ?
N2 C10 C11 110.48(19) . . ?
N2 C10 H10A 109.6 . . ?
C11 C10 H10A 109.6 . . ?
N2 C10 H10B 109.6 . . ?
C11 C10 H10B 109.6 . . ?
H10A C10 H10B 108.1 . . ?
N3 C11 C10 109.5(2) . . ?
N3 C11 H11A 109.8 . . ?
C10 C11 H11A 109.8 . . ?
N3 C11 H11B 109.8 . . ?
C10 C11 H11B 109.8 . . ?
H11A C11 H11B 108.2 . . ?
N3 C12 C13 109.79(19) . . ?
N3 C12 H12A 109.7 . . ?
C13 C12 H12A 109.7 . . ?
N3 C12 H12B 109.7 . . ?
C13 C12 H12B 109.7 . . ?
H12A C12 H12B 108.2 . . ?
N2 C13 C12 111.4(2) . . ?
N2 C13 H13A 109.3 . . ?
C12 C13 H13A 109.3 . . ?
N2 C13 H13B 109.3 . . ?
C12 C13 H13B 109.3 . . ?
H13A C13 H13B 108.0 . . ?
O1 C14 O2 125.3(2) . . ?
O1 C14 C1 118.2(2) . . ?
O2 C14 C1 116.5(2) . . ?
N1 C15 C16 119.8(2) . . ?
N1 C15 C17 119.0(2) . . ?
C16 C15 C17 60.58(16) . . ?
N1 C15 H15 115.5 . . ?
C16 C15 H15 115.5 . . ?
C17 C15 H15 115.5 . . ?
C15 C16 C17 59.77(16) . . ?
C15 C16 H16A 117.8 . . ?
C17 C16 H16A 117.8 . . ?
C15 C16 H16B 117.8 . . ?
C17 C16 H16B 117.8 . . ?
H16A C16 H16B 114.9 . . ?
C15 C17 C16 59.65(16) . . ?
C15 C17 H17A 117.8 . . ?
C16 C17 H17A 117.8 . . ?
C15 C17 H17B 117.8 . . ?
C16 C17 H17B 117.8 . . ?
H17A C17 H17B 114.9 . . ?
C5 N1 C4 119.1(2) . . ?
C5 N1 C15 119.9(2) . . ?
C4 N1 C15 119.6(2) . . ?
C8 N2 C13 115.3(2) . . ?
C8 N2 C10 115.70(19) . . ?
C13 N2 C10 111.57(18) . . ?
C11 N3 C12 108.97(18) . . ?
C11 N3 H3A 110(2) . . ?
C12 N3 H3A 108(2) . . ?
C11 N3 H3B 112(2) . . ?
C12 N3 H3B 110(2) . . ?
H3A N3 H3B 109(3) . . ?

loop_
_geom_bond_atom_site_label_1
_geom_bond_atom_site_label_2
_geom_bond_distance
_geom_bond_site_symmetry_2
_geom_bond_publ_flag
C1 C5 1.364(3) . ?
C1 C2 1.453(3) . ?
C1 C14 1.509(3) . ?
C2 O3 1.240(3) . ?
C2 C3 1.472(3) . ?
C3 C4 1.403(3) . ?
C3 C6 1.406(4) . ?
C4 N1 1.391(3) . ?
C4 C9 1.400(4) . ?
C5 N1 1.353(3) . ?
C5 H5 0.9300 . ?
C6 C7 1.358(4) . ?
C6 H6 0.9300 . ?
C7 F1 1.360(3) . ?
C7 C8 1.417(3) . ?
C8 C9 1.391(4) . ?
C8 N2 1.402(3) . ?
C9 H9 0.9300 . ?
C10 N2 1.479(3) . ?
C10 C11 1.515(3) . ?
C10 H10A 0.9700 . ?
C10 H10B 0.9700 . ?
C11 N3 1.482(3) . ?
C11 H11A 0.9700 . ?
C11 H11B 0.9700 . ?
C12 N3 1.485(3) . ?
C12 C13 1.521(3) . ?
C12 H12A 0.9700 . ?
C12 H12B 0.9700 . ?
C13 N2 1.464(3) . ?
C13 H13A 0.9700 . ?
C13 H13B 0.9700 . ?
C14 O1 1.248(3) . ?
C14 O2 1.266(3) . ?
C15 N1 1.456(3) . ?
C15 C16 1.495(3) . ?
C15 C17 1.497(3) . ?
C15 H15 0.9800 . ?
C16 C17 1.509(4) . ?
C16 H16A 0.9700 . ?
C16 H16B 0.9700 . ?
C17 H17A 0.9700 . ?
C17 H17B 0.9700 . ?
N3 H3A 0.92(4) . ?
N3 H3B 0.862(10) . ?
